data_7045640
loop_
_publ_author_name
'Yin, Jinlin'
'Fei, Honghan'

_publ_section_title
;
 Cationic two-dimensional inorganic networks of antimony oxide hydroxide
 for Lewis acid catalysis.
;
_journal_issue 12
_journal_name_full 'Dalton transactions (Cambridge, England : 2003)'
_journal_page_first 4054
_journal_page_last 4058
_journal_paper_doi 10.1039/c8dt00188j
_journal_volume 47
_journal_year 2018
_chemical_formula_moiety 'C3 H4 Cl O2 Pb'
_chemical_formula_sum 'C3 H4 Cl O2 Pb'
_chemical_formula_weight 314.70
_space_group_IT_number 14
_space_group_name_Hall '-P 2yn'
_space_group_name_H-M_alt 'P 1 21/n 1'
_symmetry_cell_setting monoclinic
_symmetry_space_group_name_Hall '-P 2yn'
_symmetry_space_group_name_H-M 'P 1 21/n 1'
_atom_sites_solution_hydrogens geom
_atom_sites_solution_primary direct
_atom_sites_solution_secondary difmap
_audit_block_doi 10.5517/ccdc.csd.cc1yx88d
_audit_creation_method SHELXL-97
_audit_update_record
;
2018-01-04 deposited with the CCDC.
2018-02-14 downloaded from the CCDC.
;
_cell_angle_alpha 90.00
_cell_angle_beta 99.198(11)
_cell_angle_gamma 90.00
_cell_formula_units_Z 4
_cell_length_a 4.2348(12)
_cell_length_b 27.689(8)
_cell_length_c 4.3503(11)
_cell_measurement_reflns_used 2111
_cell_measurement_temperature 296(2)
_cell_measurement_theta_max 27.58
_cell_measurement_theta_min 2.94
_cell_volume 503.5(2)
_computing_cell_refinement 'Bruker SMART'
_computing_data_collection 'Bruker SMART'
_computing_data_reduction 'Bruker SAINT'
_computing_molecular_graphics 'Bruker SHELXTL'
_computing_publication_material 'Bruker SHELXTL'
_computing_structure_refinement 'SHELXL-97 (Sheldrick, 1997)'
_computing_structure_solution 'SHELXS-97 (Sheldrick, 1990)'
_diffrn_ambient_temperature 296(2)
_diffrn_measured_fraction_theta_full 0.996
_diffrn_measured_fraction_theta_max 0.886
_diffrn_measurement_device_type 'CCD area detector'
_diffrn_measurement_method 'phi and omega scans'
_diffrn_radiation_monochromator graphite
_diffrn_radiation_source 'fine-focus sealed tube'
_diffrn_radiation_type MoK\a
_diffrn_radiation_wavelength 0.71073
_diffrn_reflns_av_R_equivalents 0.0724
_diffrn_reflns_av_sigmaI/netI 0.0450
_diffrn_reflns_limit_h_max 4
_diffrn_reflns_limit_h_min -5
_diffrn_reflns_limit_k_max 32
_diffrn_reflns_limit_k_min -32
_diffrn_reflns_limit_l_max 5
_diffrn_reflns_limit_l_min -5
_diffrn_reflns_number 4957
_diffrn_reflns_theta_full 25.00
_diffrn_reflns_theta_max 25.00
_diffrn_reflns_theta_min 4.42
_exptl_absorpt_coefficient_mu 33.904
_exptl_absorpt_correction_T_max 0.131
_exptl_absorpt_correction_T_min 0.011
_exptl_absorpt_correction_type empirical
_exptl_crystal_colour colorless
_exptl_crystal_density_diffrn 4.151
_exptl_crystal_density_method 'not measured'
_exptl_crystal_description plate
_exptl_crystal_F_000 548
_exptl_crystal_size_max 0.15
_exptl_crystal_size_mid 0.12
_exptl_crystal_size_min 0.06
_refine_diff_density_max 3.322
_refine_diff_density_min -4.102
_refine_diff_density_rms 0.721
_refine_ls_extinction_coef 0.036(4)
_refine_ls_extinction_expression Fc^*^=kFc[1+0.001xFc^2^\l^3^/sin(2\q)]^-1/4^
_refine_ls_extinction_method SHELXL
_refine_ls_goodness_of_fit_ref 1.224
_refine_ls_hydrogen_treatment mixed
_refine_ls_matrix_type full
_refine_ls_number_parameters 65
_refine_ls_number_reflns 781
_refine_ls_number_restraints 0
_refine_ls_restrained_S_all 1.224
_refine_ls_R_factor_all 0.0609
_refine_ls_R_factor_gt 0.0597
_refine_ls_shift/su_max 0.000
_refine_ls_shift/su_mean 0.000
_refine_ls_structure_factor_coef Fsqd
_refine_ls_weighting_details 'calc w=1/[\s^2^(Fo^2^)+(0.0945P)^2^+45.0777P] where P=(Fo^2^+2Fc^2^)/3'
_refine_ls_weighting_scheme calc
_refine_ls_wR_factor_gt 0.1755
_refine_ls_wR_factor_ref 0.1763
_reflns_number_gt 765
_reflns_number_total 781
_reflns_threshold_expression >2sigma(I)
_cod_data_source_file c8dt00188j2.cif
_cod_data_source_block a
_cod_depositor_comments 'Adding full bibliography for 7045640.cif.'
_cod_original_sg_symbol_H-M 'P 21/n'
_cod_database_code 7045640

loop_
_symmetry_equiv_pos_as_xyz
'x, y, z'
'-x+1/2, y+1/2, -z+1/2'
'-x, -y, -z'
'x-1/2, -y-1/2, z-1/2'

loop_
_atom_site_label
_atom_site_type_symbol
_atom_site_fract_x
_atom_site_fract_y
_atom_site_fract_z
_atom_site_U_iso_or_equiv
_atom_site_adp_type
_atom_site_occupancy
_atom_site_symmetry_multiplicity
_atom_site_calc_flag
_atom_site_refinement_flags
Pb1 Pb 0.3201(3) 0.17582(3) 0.3199(2) 0.0126(7) Uani 1 1 d .
Cl1 Cl -0.1176(16) 0.2138(2) 0.7560(15) 0.0163(14) Uani 1 1 d .
O2 O 0.408(5) 0.1236(6) -0.166(4) 0.012(4) Uani 1 1 d .
O1 O 0.803(5) 0.1212(7) 0.230(4) 0.015(4) Uani 1 1 d .
C3 C 0.665(6) 0.1037(9) -0.022(5) 0.008(5) Uani 1 1 d .
C2 C 0.772(7) 0.0561(11) -0.151(6) 0.020(6) Uani 1 1 d .
H2A H 0.5825 0.0393 -0.2531 0.024 Uiso 1 1 calc R
H2B H 0.9013 0.0636 -0.3097 0.024 Uiso 1 1 calc R
C1 C 0.952(6) 0.0231(9) 0.071(6) 0.012(5) Uani 1 1 d .
H1A H 0.8237 0.0153 0.2299 0.014 Uiso 1 1 calc R
H1B H 1.1433 0.0394 0.1719 0.014 Uiso 1 1 calc R

loop_
_atom_site_aniso_label
_atom_site_aniso_U_11
_atom_site_aniso_U_22
_atom_site_aniso_U_33
_atom_site_aniso_U_23
_atom_site_aniso_U_13
_atom_site_aniso_U_12
Pb1 0.0122(8) 0.0103(8) 0.0150(8) -0.0012(3) 0.0008(4) 0.0011(3)
Cl1 0.017(4) 0.012(3) 0.018(3) 0.002(2) -0.004(2) 0.004(2)
O2 0.017(11) 0.006(8) 0.013(8) 0.001(6) 0.003(7) 0.007(7)
O1 0.006(9) 0.021(9) 0.018(8) 0.011(8) -0.001(7) -0.010(7)
C3 0.002(12) 0.011(11) 0.014(11) 0.007(9) 0.010(9) -0.001(9)
C2 0.023(17) 0.025(15) 0.009(11) 0.003(10) -0.007(11) -0.014(12)
C1 0.013(14) 0.008(12) 0.015(11) 0.007(9) 0.005(10) -0.007(10)

loop_
_atom_type_symbol
_atom_type_description
_atom_type_scat_dispersion_real
_atom_type_scat_dispersion_imag
_atom_type_scat_source
C C 0.0033 0.0016 'International Tables Vol C Tables 4.2.6.8 and 6.1.1.4'
H H 0.0000 0.0000 'International Tables Vol C Tables 4.2.6.8 and 6.1.1.4'
O O 0.0106 0.0060 'International Tables Vol C Tables 4.2.6.8 and 6.1.1.4'
Cl Cl 0.1484 0.1585 'International Tables Vol C Tables 4.2.6.8 and 6.1.1.4'
Pb Pb -3.3944 10.1111 'International Tables Vol C Tables 4.2.6.8 and 6.1.1.4'

loop_
_citation_id
_citation_doi
_citation_year
1 10.1002/anie.201706660 2017

loop_
_geom_angle_atom_site_label_1
_geom_angle_atom_site_label_2
_geom_angle_atom_site_label_3
_geom_angle
_geom_angle_site_symmetry_1
_geom_angle_site_symmetry_3
O1 Pb1 O2 78.6(5) . 1_556
O1 Pb1 O1 107.2(7) . 1_455
O2 Pb1 O1 79.2(6) 1_556 1_455
O1 Pb1 O2 49.5(6) . .
O2 Pb1 O2 111.1(6) 1_556 .
O1 Pb1 O2 77.7(6) 1_455 .
O1 Pb1 Cl1 74.7(4) . 1_655
O2 Pb1 Cl1 70.5(4) 1_556 1_655
O1 Pb1 Cl1 148.6(4) 1_455 1_655
O2 Pb1 Cl1 120.1(4) . 1_655
O1 Pb1 Cl1 118.2(4) . 1_554
O2 Pb1 Cl1 149.9(4) 1_556 1_554
O1 Pb1 Cl1 72.1(4) 1_455 1_554
O2 Pb1 Cl1 71.7(4) . 1_554
Cl1 Pb1 Cl1 135.8(2) 1_655 1_554
O1 Pb1 Cl1 149.2(4) . .
O2 Pb1 Cl1 71.3(4) 1_556 .
O1 Pb1 Cl1 73.5(4) 1_455 .
O2 Pb1 Cl1 150.1(4) . .
Cl1 Pb1 Cl1 89.18(17) 1_655 .
Cl1 Pb1 Cl1 91.73(18) 1_554 .
O1 Pb1 Cl1 118.6(4) . 4_665
O2 Pb1 Cl1 128.1(4) 1_556 4_665
O1 Pb1 Cl1 129.5(4) 1_455 4_665
O2 Pb1 Cl1 116.5(4) . 4_665
Cl1 Pb1 Cl1 68.74(14) 1_655 4_665
Cl1 Pb1 Cl1 68.38(13) 1_554 4_665
Cl1 Pb1 Cl1 77.48(12) . 4_665
Pb1 Cl1 Pb1 135.8(2) 1_455 1_556
Pb1 Cl1 Pb1 89.18(17) 1_455 .
Pb1 Cl1 Pb1 91.73(18) 1_556 .
Pb1 Cl1 Pb1 109.58(19) 1_455 4_566
Pb1 Cl1 Pb1 108.81(19) 1_556 4_566
Pb1 Cl1 Pb1 117.9(2) . 4_566
C3 O2 Pb1 129.7(14) . 1_554
C3 O2 Pb1 93.4(13) . .
Pb1 O2 Pb1 111.1(6) 1_554 .
C3 O1 Pb1 95.1(16) . .
C3 O1 Pb1 127.5(15) . 1_655
Pb1 O1 Pb1 107.2(7) . 1_655
O1 C3 O2 120(2) . .
O1 C3 C2 122(2) . .
O2 C3 C2 118(2) . .
C1 C2 C3 117(2) . .
C2 C1 C1 114(3) . 3_755

loop_
_geom_bond_atom_site_label_1
_geom_bond_atom_site_label_2
_geom_bond_distance
_geom_bond_site_symmetry_2
Pb1 O1 2.62(2) .
Pb1 O2 2.638(16) 1_556
Pb1 O1 2.640(18) 1_455
Pb1 O2 2.638(16) .
Pb1 Cl1 2.989(7) 1_655
Pb1 Cl1 3.018(6) 1_554
Pb1 Cl1 3.044(7) .
Pb1 Cl1 3.084(6) 4_665
Cl1 Pb1 2.989(7) 1_455
Cl1 Pb1 3.018(6) 1_556
Cl1 Pb1 3.084(6) 4_566
O2 C3 1.29(3) .
O2 Pb1 2.638(16) 1_554
O1 C3 1.25(3) .
O1 Pb1 2.640(18) 1_655
C3 C2 1.53(4) .
C2 C1 1.45(4) .
C1 C1 1.50(5) 3_755
